data_4309432
loop_
_publ_author_name
'Jahar lal Pratihar'
'Nilkamal Maiti'
'Surajit Chattopadhyay'

_publ_section_title
;
Reactions of 2-(Arylazo) Aniline with RhCl3: Synthesis and Structure of
New Cyclometalated Complexes of Rh(III) and Recognition of RhCl3 Assisted
Azo (NN) Cleavage
;
_journal_name_full 'Inorganic Chemistry'
_journal_page_first 6111
_journal_page_last 6114
_journal_paper_doi 10.1021/ic050551w
_journal_volume 44
_journal_year 2005
_chemical_formula_sum 'C24 H21 Cl2 N6 Rh'
_chemical_formula_weight 567.28
_chemical_name_systematic
;
 ?
;
_space_group_IT_number 15
_symmetry_cell_setting monoclinic
_symmetry_space_group_name_Hall '-C 2yc'
_symmetry_space_group_name_H-M 'C 1 2/c 1'
_atom_sites_solution_hydrogens geom
_atom_sites_solution_primary direct
_atom_sites_solution_secondary difmap
_audit_creation_method SHELXL-97
_cell_angle_alpha 90.00
_cell_angle_beta 122.024(4)
_cell_angle_gamma 90.00
_cell_formula_units_Z 8
_cell_length_a 27.216(3)
_cell_length_b 10.2993(8)
_cell_length_c 20.5772(19)
_cell_measurement_temperature 273(2)
_cell_volume 4890.2(8)
_computing_structure_refinement 'SHELXL-97 (Sheldrick, 1997)'
_diffrn_ambient_temperature 273(2)
_diffrn_measured_fraction_theta_full 0.992
_diffrn_measured_fraction_theta_max 0.992
_diffrn_radiation_monochromator graphite
_diffrn_radiation_source 'fine-focus sealed tube'
_diffrn_radiation_type MoK\a
_diffrn_radiation_wavelength 0.71073
_diffrn_reflns_av_R_equivalents 0.0395
_diffrn_reflns_av_sigmaI/netI 0.0604
_diffrn_reflns_limit_h_max 34
_diffrn_reflns_limit_h_min -36
_diffrn_reflns_limit_k_max 13
_diffrn_reflns_limit_k_min -14
_diffrn_reflns_limit_l_max 28
_diffrn_reflns_limit_l_min -22
_diffrn_reflns_number 18565
_diffrn_reflns_theta_full 29.06
_diffrn_reflns_theta_max 29.06
_diffrn_reflns_theta_min 1.77
_exptl_absorpt_coefficient_mu 0.941
_exptl_absorpt_correction_T_max 0.9118
_exptl_absorpt_correction_T_min 0.8564
_exptl_crystal_density_diffrn 1.541
_exptl_crystal_density_method 'not measured'
_exptl_crystal_F_000 2288
_exptl_crystal_size_max 0.17
_exptl_crystal_size_mid 0.16
_exptl_crystal_size_min 0.10
_refine_diff_density_max 0.518
_refine_diff_density_min -0.440
_refine_diff_density_rms 0.079
_refine_ls_extinction_method none
_refine_ls_goodness_of_fit_ref 0.984
_refine_ls_hydrogen_treatment mixed
_refine_ls_matrix_type full
_refine_ls_number_parameters 298
_refine_ls_number_reflns 6476
_refine_ls_number_restraints 0
_refine_ls_restrained_S_all 0.984
_refine_ls_R_factor_all 0.0698
_refine_ls_R_factor_gt 0.0363
_refine_ls_shift/su_max 0.002
_refine_ls_shift/su_mean 0.000
_refine_ls_structure_factor_coef Fsqd
_refine_ls_weighting_details 'calc w=1/[\s^2^(Fo^2^)+(0.0387P)^2^+0.0000P] where P=(Fo^2^+2Fc^2^)/3'
_refine_ls_weighting_scheme calc
_refine_ls_wR_factor_gt 0.0782
_refine_ls_wR_factor_ref 0.0871
_reflns_number_gt 4316
_reflns_number_total 6476
_reflns_threshold_expression >2sigma(I)
_cod_data_source_file ic050551wsi20050409_021550.cif
_cod_data_source_block scjp12bm
_cod_original_cell_volume 4890.1(7)
_cod_database_code 4309432

loop_
_symmetry_equiv_pos_as_xyz
'x, y, z'
'-x, y, -z+1/2'
'x+1/2, y+1/2, z'
'-x+1/2, y+1/2, -z+1/2'
'-x, -y, -z'
'x, -y, z-1/2'
'-x+1/2, -y+1/2, -z'
'x+1/2, -y+1/2, z-1/2'

loop_
_atom_site_label
_atom_site_type_symbol
_atom_site_fract_x
_atom_site_fract_y
_atom_site_fract_z
_atom_site_U_iso_or_equiv
_atom_site_adp_type
_atom_site_occupancy
_atom_site_symmetry_multiplicity
_atom_site_calc_flag
_atom_site_refinement_flags
_atom_site_disorder_assembly
_atom_site_disorder_group
Rh1 Rh 0.273115(8) 0.56568(2) 0.824689(11) 0.03349(7) Uani 1 1 d . . .
Cl1 Cl 0.32893(3) 0.45919(7) 0.94180(4) 0.04766(18) Uani 1 1 d . . .
Cl2 Cl 0.21820(3) 0.66182(6) 0.70303(4) 0.04237(16) Uani 1 1 d . . .
N3 N 0.31807(11) 0.4553(2) 0.77892(15) 0.0513(6) Uani 1 1 d . . .
H1A H 0.3307 0.3786 0.8032 0.062 Uiso 1 1 calc R . .
H1B H 0.2940 0.4403 0.7285 0.062 Uiso 1 1 calc R . .
N2 N 0.33616(9) 0.6862(2) 0.85255(12) 0.0443(6) Uani 1 1 d . . .
N1 N 0.34078(11) 0.7926(3) 0.88622(14) 0.0556(7) Uani 1 1 d . . .
C2 C 0.25292(12) 0.7067(3) 0.87284(14) 0.0398(6) Uani 1 1 d . . .
N4 N 0.20416(9) 0.4267(2) 0.78598(12) 0.0349(5) Uani 1 1 d . . .
H5A H 0.1765 0.4520 0.7385 0.042 Uiso 1 1 calc R . .
H5B H 0.2183 0.3513 0.7804 0.042 Uiso 1 1 calc R . .
N5 N 0.09859(10) 0.5373(2) 0.73688(13) 0.0434(6) Uani 1 1 d . . .
N6 N 0.05355(12) 0.5927(3) 0.72070(16) 0.0656(8) Uani 1 1 d . . .
C24 C -0.02077(14) 0.7388(4) 0.6373(2) 0.0805(12) Uani 1 1 d . . .
H24 H -0.0385 0.7203 0.6644 0.097 Uiso 1 1 calc R . .
C12 C 0.36616(13) 0.5344(4) 0.79219(19) 0.0574(9) Uani 1 1 d . . .
C11 C 0.40266(18) 0.4991(5) 0.7680(3) 0.0945(14) Uani 1 1 d . . .
H2 H 0.3969 0.4213 0.7420 0.113 Uiso 1 1 calc R . .
C10 C 0.4471(2) 0.5788(7) 0.7825(4) 0.146(3) Uani 1 1 d . . .
H3 H 0.4710 0.5548 0.7648 0.175 Uiso 1 1 calc R . .
C9 C 0.4581(2) 0.6925(7) 0.8218(4) 0.124(2) Uani 1 1 d . . .
H4 H 0.4898 0.7430 0.8318 0.149 Uiso 1 1 calc R . .
C8 C 0.42229(14) 0.7328(4) 0.8467(2) 0.0834(13) Uani 1 1 d . . .
H5 H 0.4288 0.8108 0.8727 0.100 Uiso 1 1 calc R . .
C7 C 0.37612(12) 0.6522(3) 0.83125(17) 0.0541(8) Uani 1 1 d . . .
C1 C 0.29487(14) 0.8058(3) 0.89875(16) 0.0505(8) Uani 1 1 d . . .
C6 C 0.29254(19) 0.9189(3) 0.93513(19) 0.0705(11) Uani 1 1 d . . .
H8 H 0.3211 0.9821 0.9517 0.085 Uiso 1 1 calc R . .
C5 C 0.2477(2) 0.9337(3) 0.9455(2) 0.0774(12) Uani 1 1 d . . .
H9 H 0.2451 1.0083 0.9690 0.093 Uiso 1 1 calc R . .
C4 C 0.20598(17) 0.8384(4) 0.92140(18) 0.0679(10) Uani 1 1 d . . .
H10 H 0.1757 0.8492 0.9296 0.081 Uiso 1 1 calc R . .
C3 C 0.20811(14) 0.7262(3) 0.88498(16) 0.0530(8) Uani 1 1 d . . .
H11 H 0.1792 0.6639 0.8687 0.064 Uiso 1 1 calc R . .
C13 C 0.17439(11) 0.3942(2) 0.82438(14) 0.0346(6) Uani 1 1 d . . .
C18 C 0.19755(12) 0.3045(3) 0.88324(15) 0.0420(6) Uani 1 1 d . . .
H13 H 0.2326 0.2643 0.8980 0.050 Uiso 1 1 calc R . .
C17 C 0.16935(13) 0.2742(3) 0.92002(16) 0.0529(8) Uani 1 1 d . . .
H14 H 0.1852 0.2131 0.9593 0.063 Uiso 1 1 calc R . .
C16 C 0.11712(13) 0.3344(3) 0.89887(17) 0.0577(8) Uani 1 1 d . . .
H15 H 0.0987 0.3152 0.9250 0.069 Uiso 1 1 calc R . .
C15 C 0.09270(13) 0.4222(3) 0.83946(17) 0.0505(8) Uani 1 1 d . . .
H16 H 0.0575 0.4613 0.8248 0.061 Uiso 1 1 calc R . .
C14 C 0.12096(11) 0.4523(3) 0.80144(15) 0.0405(6) Uani 1 1 d . . .
C19 C 0.03026(13) 0.6790(3) 0.65657(19) 0.0587(9) Uani 1 1 d . . .
C20 C 0.05698(14) 0.7064(4) 0.61626(19) 0.0656(9) Uani 1 1 d . . .
H19 H 0.0914 0.6653 0.6289 0.079 Uiso 1 1 calc R . .
C23 C -0.04583(16) 0.8273(4) 0.5773(2) 0.0872(13) Uani 1 1 d . . .
H20 H -0.0806 0.8674 0.5638 0.105 Uiso 1 1 calc R . .
C22 C -0.01973(17) 0.8552(4) 0.5382(2) 0.0808(12) Uani 1 1 d . . .
H21 H -0.0366 0.9152 0.4984 0.097 Uiso 1 1 calc R . .
C21 C 0.03136(16) 0.7961(4) 0.55681(19) 0.0785(12) Uani 1 1 d . . .
H22 H 0.0488 0.8161 0.5296 0.094 Uiso 1 1 calc R . .

loop_
_atom_site_aniso_label
_atom_site_aniso_U_11
_atom_site_aniso_U_22
_atom_site_aniso_U_33
_atom_site_aniso_U_23
_atom_site_aniso_U_13
_atom_site_aniso_U_12
Rh1 0.03562(12) 0.03175(12) 0.03458(12) 0.00024(10) 0.01962(10) -0.00387(9)
Cl1 0.0449(4) 0.0503(4) 0.0397(4) 0.0083(3) 0.0170(3) -0.0034(3)
Cl2 0.0491(4) 0.0388(4) 0.0381(3) 0.0036(3) 0.0224(3) -0.0024(3)
N3 0.0566(16) 0.0496(15) 0.0621(16) 0.0051(13) 0.0411(14) 0.0046(12)
N2 0.0408(13) 0.0436(14) 0.0392(12) 0.0075(12) 0.0150(11) -0.0092(11)
N1 0.0607(17) 0.0452(15) 0.0436(14) 0.0013(13) 0.0160(13) -0.0186(13)
C2 0.0500(17) 0.0335(14) 0.0297(13) -0.0006(12) 0.0169(12) -0.0013(13)
N4 0.0345(11) 0.0335(12) 0.0377(11) -0.0027(10) 0.0198(10) -0.0029(10)
N5 0.0368(13) 0.0420(14) 0.0461(14) 0.0060(11) 0.0185(11) 0.0024(11)
N6 0.0490(16) 0.078(2) 0.0731(19) 0.0292(16) 0.0346(15) 0.0167(15)
C24 0.051(2) 0.096(3) 0.092(3) 0.042(2) 0.036(2) 0.017(2)
C12 0.0456(18) 0.072(2) 0.063(2) 0.0227(19) 0.0340(17) 0.0100(17)
C11 0.088(3) 0.109(3) 0.129(4) 0.027(3) 0.087(3) 0.026(3)
C10 0.100(4) 0.196(7) 0.200(7) 0.037(5) 0.119(5) 0.004(4)
C9 0.053(3) 0.170(6) 0.152(5) 0.050(5) 0.056(3) -0.016(3)
C8 0.043(2) 0.103(3) 0.087(3) 0.040(2) 0.023(2) -0.012(2)
C7 0.0334(16) 0.070(2) 0.0504(17) 0.0262(18) 0.0169(14) -0.0029(15)
C1 0.067(2) 0.0396(16) 0.0344(15) 0.0005(14) 0.0201(15) -0.0076(16)
C6 0.106(3) 0.044(2) 0.050(2) -0.0081(16) 0.034(2) -0.015(2)
C5 0.129(4) 0.042(2) 0.062(2) -0.0061(18) 0.051(3) 0.010(2)
C4 0.091(3) 0.063(2) 0.057(2) -0.0090(19) 0.044(2) 0.012(2)
C3 0.068(2) 0.0481(18) 0.0489(17) -0.0066(15) 0.0346(16) 0.0012(16)
C13 0.0347(14) 0.0326(13) 0.0348(14) -0.0021(12) 0.0173(12) -0.0072(11)
C18 0.0423(16) 0.0383(15) 0.0416(15) 0.0067(13) 0.0196(13) 0.0001(13)
C17 0.0547(19) 0.0541(19) 0.0431(16) 0.0155(15) 0.0214(15) -0.0053(16)
C16 0.0523(19) 0.076(2) 0.0557(19) 0.0042(18) 0.0363(16) -0.0093(18)
C15 0.0431(17) 0.058(2) 0.0567(18) 0.0075(16) 0.0309(15) 0.0001(15)
C14 0.0363(15) 0.0417(16) 0.0412(15) 0.0030(13) 0.0190(13) -0.0035(12)
C19 0.0430(18) 0.062(2) 0.063(2) 0.0227(18) 0.0221(16) 0.0077(16)
C20 0.0474(19) 0.079(3) 0.062(2) 0.015(2) 0.0231(17) 0.0038(18)
C23 0.049(2) 0.088(3) 0.099(3) 0.042(3) 0.021(2) 0.018(2)
C22 0.064(2) 0.081(3) 0.064(2) 0.029(2) 0.011(2) 0.004(2)
C21 0.070(3) 0.094(3) 0.060(2) 0.030(2) 0.027(2) 0.003(2)

loop_
_atom_type_symbol
_atom_type_description
_atom_type_scat_dispersion_real
_atom_type_scat_dispersion_imag
_atom_type_scat_source
C C 0.0033 0.0016 'International Tables Vol C Tables 4.2.6.8 and 6.1.1.4'
H H 0.0000 0.0000 'International Tables Vol C Tables 4.2.6.8 and 6.1.1.4'
N N 0.0061 0.0033 'International Tables Vol C Tables 4.2.6.8 and 6.1.1.4'
Cl Cl 0.1484 0.1585 'International Tables Vol C Tables 4.2.6.8 and 6.1.1.4'
Rh Rh -1.1178 0.9187 'International Tables Vol C Tables 4.2.6.8 and 6.1.1.4'

loop_
_geom_angle_atom_site_label_1
_geom_angle_atom_site_label_2
_geom_angle_atom_site_label_3
_geom_angle
_geom_angle_site_symmetry_1
_geom_angle_site_symmetry_3
_geom_angle_publ_flag
N2 Rh1 C2 79.67(11) . . ?
N2 Rh1 N4 175.09(9) . . ?
C2 Rh1 N4 104.65(10) . . ?
N2 Rh1 N3 81.53(10) . . ?
C2 Rh1 N3 161.16(10) . . ?
N4 Rh1 N3 94.08(9) . . ?
N2 Rh1 Cl1 90.35(6) . . ?
C2 Rh1 Cl1 91.69(7) . . ?
N4 Rh1 Cl1 91.83(6) . . ?
N3 Rh1 Cl1 89.65(7) . . ?
N2 Rh1 Cl2 90.49(6) . . ?
C2 Rh1 Cl2 92.02(7) . . ?
N4 Rh1 Cl2 87.06(6) . . ?
N3 Rh1 Cl2 86.89(7) . . ?
Cl1 Rh1 Cl2 176.29(3) . . ?
C12 N3 Rh1 106.30(19) . . ?
N1 N2 C7 120.9(3) . . ?
N1 N2 Rh1 122.0(2) . . ?
C7 N2 Rh1 117.0(2) . . ?
N2 N1 C1 110.1(2) . . ?
C3 C2 C1 116.3(3) . . ?
C3 C2 Rh1 134.2(2) . . ?
C1 C2 Rh1 109.5(2) . . ?
C13 N4 Rh1 125.88(16) . . ?
N6 N5 C14 114.1(2) . . ?
N5 N6 C19 115.4(3) . . ?
C19 C24 C23 119.7(4) . . ?
C11 C12 C7 118.7(3) . . ?
C11 C12 N3 122.7(4) . . ?
C7 C12 N3 118.6(3) . . ?
C10 C11 C12 119.5(5) . . ?
C11 C10 C9 122.6(5) . . ?
C10 C9 C8 120.0(5) . . ?
C9 C8 C7 117.6(5) . . ?
C8 C7 C12 121.5(3) . . ?
C8 C7 N2 122.0(4) . . ?
C12 C7 N2 116.5(3) . . ?
C6 C1 C2 123.1(3) . . ?
C6 C1 N1 118.2(3) . . ?
C2 C1 N1 118.7(3) . . ?
C5 C6 C1 118.5(4) . . ?
C6 C5 C4 120.1(3) . . ?
C5 C4 C3 121.5(4) . . ?
C2 C3 C4 120.6(3) . . ?
C18 C13 C14 119.3(2) . . ?
C18 C13 N4 120.6(2) . . ?
C14 C13 N4 120.1(2) . . ?
C17 C18 C13 120.5(3) . . ?
C18 C17 C16 120.3(3) . . ?
C15 C16 C17 120.2(3) . . ?
C16 C15 C14 119.7(3) . . ?
C15 C14 C13 120.0(3) . . ?
C15 C14 N5 124.6(3) . . ?
C13 C14 N5 115.4(2) . . ?
C24 C19 C20 120.4(3) . . ?
C24 C19 N6 115.5(3) . . ?
C20 C19 N6 124.1(3) . . ?
C21 C20 C19 118.9(3) . . ?
C22 C23 C24 120.1(4) . . ?
C23 C22 C21 120.8(4) . . ?
C22 C21 C20 120.1(4) . . ?

loop_
_geom_bond_atom_site_label_1
_geom_bond_atom_site_label_2
_geom_bond_distance
_geom_bond_site_symmetry_2
_geom_bond_publ_flag
Rh1 N2 1.942(2) . ?
Rh1 C2 1.993(3) . ?
Rh1 N4 2.150(2) . ?
Rh1 N3 2.213(2) . ?
Rh1 Cl1 2.3314(7) . ?
Rh1 Cl2 2.3480(7) . ?
N3 C12 1.439(4) . ?
N2 N1 1.267(3) . ?
N2 C7 1.415(4) . ?
N1 C1 1.410(4) . ?
C2 C3 1.383(4) . ?
C2 C1 1.409(4) . ?
N4 C13 1.439(3) . ?
N5 N6 1.227(3) . ?
N5 C14 1.430(3) . ?
N6 C19 1.430(4) . ?
C24 C19 1.372(4) . ?
C24 C23 1.388(5) . ?
C12 C11 1.375(5) . ?
C12 C7 1.400(5) . ?
C11 C10 1.358(7) . ?
C10 C9 1.363(8) . ?
C9 C8 1.384(7) . ?
C8 C7 1.395(4) . ?
C1 C6 1.403(4) . ?
C6 C5 1.354(6) . ?
C5 C4 1.379(5) . ?
C4 C3 1.395(4) . ?
C13 C18 1.382(4) . ?
C13 C14 1.402(4) . ?
C18 C17 1.369(4) . ?
C17 C16 1.392(4) . ?
C16 C15 1.376(4) . ?
C15 C14 1.392(4) . ?
C19 C20 1.391(5) . ?
C20 C21 1.390(5) . ?
C23 C22 1.355(5) . ?
C22 C21 1.374(5) . ?
